data_1548774
loop_
_publ_author_name
'Zhang, Xiaolei'
'Zhan, Zhiying'
'Liang, Xiaoyu'
'Chen, Chen'
'Liu, Xiaoli'
'Jia, YueJiao'
'Hu, Ming'

_publ_section_title
;
 Lanthanide-MOFs constructed from mixed dicarboxylate ligands as selective
 multi-responsive luminescent sensors.
;
_journal_issue 10
_journal_name_full 'Dalton transactions (Cambridge, England : 2003)'
_journal_page_first 3272
_journal_page_last 3282
_journal_paper_doi 10.1039/c7dt02966g
_journal_volume 47
_journal_year 2018
_chemical_formula_sum 'C19 H17 Dy N O9'
_chemical_formula_weight 565.84
_space_group_IT_number 2
_space_group_name_Hall '-P 1'
_space_group_name_H-M_alt 'P -1'
_symmetry_cell_setting triclinic
_symmetry_space_group_name_Hall '-P 1'
_symmetry_space_group_name_H-M 'P -1'
_atom_sites_solution_hydrogens geom
_atom_sites_solution_primary direct
_atom_sites_solution_secondary difmap
_audit_creation_method SHELXL-97
_audit_update_record
;
2016-10-12 deposited with the CCDC.
2018-01-25 downloaded from the CCDC.
;
_cell_angle_alpha 111.858(7)
_cell_angle_beta 91.543(5)
_cell_angle_gamma 98.856(6)
_cell_formula_units_Z 2
_cell_length_a 5.9650(4)
_cell_length_b 13.6324(11)
_cell_length_c 13.7320(9)
_cell_measurement_reflns_used 2346
_cell_measurement_temperature 293(2)
_cell_measurement_theta_max 71.5810
_cell_measurement_theta_min 6.8940
_cell_volume 1019.69(14)
_computing_structure_refinement 'SHELXL-97 (Sheldrick, 1997)'
_computing_structure_solution 'SHELXS-97 (Sheldrick, 1990)'
_diffrn_ambient_temperature 293(2)
_diffrn_measured_fraction_theta_full 0.998
_diffrn_measured_fraction_theta_max 0.998
_diffrn_measurement_device_type 'Xcalibur, Eos, Gemini'
_diffrn_radiation_monochromator graphite
_diffrn_radiation_source 'fine-focus sealed tube'
_diffrn_radiation_type CuK\a
_diffrn_radiation_wavelength 1.54184
_diffrn_reflns_av_R_equivalents 0.0692
_diffrn_reflns_av_sigmaI/netI 0.1010
_diffrn_reflns_limit_h_max 4
_diffrn_reflns_limit_h_min -7
_diffrn_reflns_limit_k_max 16
_diffrn_reflns_limit_k_min -16
_diffrn_reflns_limit_l_max 16
_diffrn_reflns_limit_l_min -16
_diffrn_reflns_number 6067
_diffrn_reflns_theta_full 67.24
_diffrn_reflns_theta_max 67.24
_diffrn_reflns_theta_min 3.48
_exptl_absorpt_coefficient_mu 20.070
_exptl_absorpt_correction_T_max 0.3340
_exptl_absorpt_correction_T_min 0.2966
_exptl_absorpt_correction_type multi-scan
_exptl_absorpt_process_details wswsw
_exptl_crystal_colour yellow
_exptl_crystal_density_diffrn 1.843
_exptl_crystal_density_method 'not measured'
_exptl_crystal_description bar
_exptl_crystal_F_000 552
_exptl_crystal_size_max 0.08
_exptl_crystal_size_mid 0.07
_exptl_crystal_size_min 0.07
_refine_diff_density_max 1.547
_refine_diff_density_min -1.262
_refine_diff_density_rms 0.191
_refine_ls_extinction_method none
_refine_ls_goodness_of_fit_ref 1.049
_refine_ls_hydrogen_treatment mixed
_refine_ls_matrix_type full
_refine_ls_number_parameters 336
_refine_ls_number_reflns 3650
_refine_ls_number_restraints 1181
_refine_ls_restrained_S_all 0.935
_refine_ls_R_factor_all 0.0794
_refine_ls_R_factor_gt 0.0647
_refine_ls_shift/su_max 0.000
_refine_ls_shift/su_mean 0.000
_refine_ls_structure_factor_coef Fsqd
_refine_ls_weighting_details 'calc w=1/[\s^2^(Fo^2^)+(0.1015P)^2^+0.0000P] where P=(Fo^2^+2Fc^2^)/3'
_refine_ls_weighting_scheme calc
_refine_ls_wR_factor_gt 0.1701
_refine_ls_wR_factor_ref 0.1824
_reflns_number_gt 2990
_reflns_number_total 3650
_reflns_threshold_expression >2sigma(I)
_cod_data_source_file c7dt02966g2.cif
_cod_data_source_block exp_7481
_cod_depositor_comments 'Adding full bibliography for 1548771--1548775.cif.'
_cod_original_cell_volume 1019.69(12)
_cod_original_sg_symbol_H-M P-1
_cod_database_code 1548774

loop_
_symmetry_equiv_pos_as_xyz
'x, y, z'
'-x, -y, -z'

loop_
_atom_site_label
_atom_site_type_symbol
_atom_site_fract_x
_atom_site_fract_y
_atom_site_fract_z
_atom_site_U_iso_or_equiv
_atom_site_adp_type
_atom_site_occupancy
_atom_site_symmetry_multiplicity
_atom_site_calc_flag
_atom_site_refinement_flags
_atom_site_disorder_assembly
_atom_site_disorder_group
C18 C 0.304(5) 0.1177(19) 0.111(3) 0.242(14) Uani 1 1 d DU . .
H18A H 0.4013 0.1145 0.1662 0.364 Uiso 1 1 calc R . .
H18B H 0.3945 0.1261 0.0568 0.364 Uiso 1 1 calc R . .
H18C H 0.1942 0.0526 0.0817 0.364 Uiso 1 1 calc R . .
Dy1 Dy 0.55387(8) 0.43686(4) 0.33765(4) 0.0290(2) Uani 1 1 d U . .
O1 O 0.8270(12) 0.6006(5) 0.3942(5) 0.0382(13) Uani 1 1 d U . .
O2 O 0.6534(11) 0.5901(5) 0.5291(5) 0.0350(13) Uani 1 1 d U . .
O3 O 1.1619(10) 0.6156(5) 0.5771(5) 0.0329(13) Uani 1 1 d U . .
O4 O 1.3951(12) 0.7491(5) 0.6973(5) 0.0432(15) Uani 1 1 d U . .
O5 O 0.5792(11) 0.4908(6) 0.1878(5) 0.0399(14) Uani 1 1 d U . .
O6 O 0.8289(11) 0.3951(6) 0.2053(5) 0.0398(14) Uani 1 1 d U . .
O7 O 0.2188(12) 0.3219(5) 0.2247(5) 0.0424(15) Uani 1 1 d DU . .
H7A H 0.3347 0.3540 0.2117 0.064 Uiso 1 1 d R . .
O8 O 0.2845(11) 0.5491(5) 0.3586(5) 0.0390(15) Uani 1 1 d U . .
H8B H 0.2559 0.5734 0.4227 0.058 Uiso 1 1 d R . .
H8C H 0.3376 0.6011 0.3411 0.058 Uiso 1 1 d R . .
C1 C 0.7931(16) 0.6437(7) 0.4911(7) 0.0312(16) Uani 1 1 d U . .
C2 C 0.8840(16) 0.7568(7) 0.5516(7) 0.0335(16) Uani 1 1 d U A .
C3 C 1.0909(18) 0.7932(8) 0.6158(7) 0.0396(18) Uani 1 1 d U . .
C4 C 1.165(2) 0.9035(8) 0.6690(9) 0.050(2) Uani 1 1 d U A .
H4 H 1.2996 0.9280 0.7132 0.060 Uiso 1 1 calc R . .
C5 C 1.043(2) 0.9768(9) 0.6572(10) 0.056(2) Uani 1 1 d U . .
H5 H 1.0952 1.0501 0.6920 0.068 Uiso 0.471(8) 1 calc PR A 2
C6 C 0.840(2) 0.9395(9) 0.5926(9) 0.051(2) Uani 1 1 d U A .
H6 H 0.7550 0.9882 0.5850 0.061 Uiso 0.529(8) 1 calc PR A 1
C7 C 0.7649(19) 0.8316(8) 0.5400(8) 0.0440(19) Uani 1 1 d U . .
H7 H 0.6307 0.8083 0.4956 0.053 Uiso 1 1 calc R A .
O9 O 1.093(3) 1.0884(11) 0.7156(12) 0.055(3) Uani 0.529(8) 1 d PU A 1
C8 C 0.928(2) 1.1531(11) 0.7446(12) 0.051(3) Uani 0.529(8) 1 d PDU A 1
C9 C 0.936(2) 1.2328(11) 0.7062(11) 0.048(3) Uani 0.529(8) 1 d PDU A 1
H9 H 1.0517 1.2431 0.6649 0.058 Uiso 0.529(8) 1 calc PR A 1
N1 N 0.774(2) 1.2975(10) 0.7286(11) 0.049(3) Uani 0.529(8) 1 d PDU A 1
C10 C 0.605(2) 1.2818(12) 0.7894(13) 0.053(3) Uani 0.529(8) 1 d PDU A 1
H10 H 0.4952 1.3257 0.8047 0.064 Uiso 0.529(8) 1 calc PR A 1
C11 C 0.597(2) 1.2020(13) 0.8278(13) 0.055(3) Uani 0.529(8) 1 d PDU A 1
H11 H 0.4809 1.1915 0.8688 0.066 Uiso 0.529(8) 1 calc PR A 1
C12 C 0.759(3) 1.1376(11) 0.8057(12) 0.053(3) Uani 0.529(8) 1 d PDU A 1
H12 H 0.7547 1.0836 0.8321 0.063 Uiso 0.529(8) 1 calc PR A 1
N1' N 0.697(4) 1.2859(18) 0.7053(18) 0.052(3) Uani 0.471(8) 1 d PU A 2
C8' C 0.738(4) 1.1099(18) 0.6646(19) 0.049(3) Uani 0.471(8) 1 d PU A 2
C9' C 0.739(4) 1.2001(17) 0.6421(19) 0.047(3) Uani 0.471(8) 1 d PU A 2
H9' H 0.7742 1.1965 0.5754 0.056 Uiso 0.471(8) 1 calc PR A 2
C12' C 0.697(4) 1.113(2) 0.765(2) 0.053(3) Uani 0.471(8) 1 d PU A 2
H12' H 0.6794 1.0513 0.7797 0.063 Uiso 0.471(8) 1 calc PR A 2
O9' O 0.749(3) 1.0153(13) 0.5820(13) 0.053(3) Uani 0.471(8) 1 d PU A 2
C11' C 0.683(5) 1.217(2) 0.845(2) 0.053(3) Uani 0.471(8) 1 d PU A 2
H11' H 0.6718 1.2289 0.9155 0.064 Uiso 0.471(8) 1 calc PR A 2
C10' C 0.686(5) 1.297(2) 0.806(2) 0.051(3) Uani 0.471(8) 1 d PU A 2
H10' H 0.6807 1.3651 0.8550 0.061 Uiso 0.471(8) 1 calc PR A 2
C13 C 0.7611(17) 0.4539(8) 0.1605(7) 0.0369(19) Uani 1 1 d U . .
C14 C 0.8848(17) 0.4777(8) 0.0777(7) 0.0366(19) Uani 1 1 d U . .
C15 C 0.8091(18) 0.5436(9) 0.0352(7) 0.042(2) Uani 1 1 d U . .
H15 H 0.6808 0.5733 0.0587 0.051 Uiso 1 1 calc R . .
C16 C 0.9221(18) 0.5671(9) -0.0434(8) 0.042(2) Uani 1 1 d U . .
H16 H 0.8695 0.6119 -0.0725 0.050 Uiso 1 1 calc R . .
C17 C 1.2247(17) 0.7162(8) 0.6309(7) 0.0365(17) Uani 1 1 d U . .
C19 C 0.181(3) 0.2133(10) 0.1558(16) 0.123(6) Uani 1 1 d DU . .
H19A H 0.1153 0.2169 0.0920 0.147 Uiso 1 1 calc R . .
H19B H 0.0532 0.1832 0.1843 0.147 Uiso 1 1 calc R . .

loop_
_atom_site_aniso_label
_atom_site_aniso_U_11
_atom_site_aniso_U_22
_atom_site_aniso_U_33
_atom_site_aniso_U_23
_atom_site_aniso_U_13
_atom_site_aniso_U_12
C18 0.174(19) 0.160(19) 0.26(2) -0.061(19) -0.013(19) 0.014(17)
Dy1 0.0314(3) 0.0357(3) 0.0266(3) 0.0170(2) 0.01433(19) 0.0101(2)
O1 0.047(3) 0.038(3) 0.034(3) 0.017(2) 0.023(2) 0.009(3)
O2 0.045(3) 0.034(3) 0.037(3) 0.022(2) 0.018(3) 0.014(3)
O3 0.036(3) 0.031(3) 0.035(3) 0.013(2) 0.006(2) 0.012(2)
O4 0.051(4) 0.040(3) 0.040(3) 0.015(3) 0.006(3) 0.012(3)
O5 0.036(3) 0.060(4) 0.035(3) 0.027(3) 0.016(3) 0.015(3)
O6 0.044(3) 0.051(3) 0.034(3) 0.024(3) 0.018(3) 0.015(3)
O7 0.040(4) 0.041(3) 0.044(3) 0.013(3) 0.011(3) 0.003(3)
O8 0.041(4) 0.045(4) 0.041(3) 0.021(3) 0.021(3) 0.021(3)
C1 0.036(4) 0.036(4) 0.033(3) 0.022(3) 0.012(3) 0.015(3)
C2 0.041(4) 0.034(3) 0.034(3) 0.021(3) 0.013(3) 0.012(3)
C3 0.054(4) 0.032(3) 0.040(4) 0.020(3) 0.017(3) 0.012(3)
C4 0.054(4) 0.041(4) 0.052(4) 0.018(3) -0.001(4) 0.005(4)
C5 0.072(5) 0.035(4) 0.061(4) 0.017(3) 0.005(4) 0.011(4)
C6 0.062(4) 0.038(4) 0.058(4) 0.020(3) 0.004(4) 0.016(3)
C7 0.052(4) 0.039(4) 0.047(4) 0.022(3) 0.006(3) 0.014(3)
O9 0.058(5) 0.039(4) 0.064(5) 0.015(4) 0.004(4) 0.010(4)
C8 0.057(5) 0.040(5) 0.055(5) 0.018(4) 0.005(5) 0.011(4)
C9 0.055(5) 0.038(5) 0.053(5) 0.019(4) 0.010(5) 0.010(4)
N1 0.061(6) 0.038(5) 0.054(5) 0.021(4) 0.009(5) 0.013(5)
C10 0.057(6) 0.043(5) 0.058(6) 0.015(5) 0.009(6) 0.013(5)
C11 0.057(6) 0.047(5) 0.056(5) 0.015(5) 0.010(5) 0.006(5)
C12 0.062(5) 0.041(5) 0.058(5) 0.021(4) 0.008(5) 0.010(5)
N1' 0.056(6) 0.041(5) 0.057(5) 0.016(5) 0.007(5) 0.013(5)
C8' 0.054(5) 0.040(5) 0.055(5) 0.019(4) 0.005(5) 0.013(4)
C9' 0.055(5) 0.039(5) 0.053(5) 0.022(4) 0.012(5) 0.014(5)
C12' 0.060(5) 0.041(5) 0.056(5) 0.018(5) 0.003(5) 0.010(5)
O9' 0.060(5) 0.043(4) 0.056(4) 0.017(4) -0.004(4) 0.018(4)
C11' 0.057(6) 0.046(5) 0.054(5) 0.016(5) 0.010(5) 0.007(5)
C10' 0.052(6) 0.042(5) 0.055(6) 0.013(5) 0.013(6) 0.012(5)
C13 0.044(4) 0.039(4) 0.029(3) 0.013(3) 0.021(3) 0.009(3)
C14 0.042(5) 0.047(4) 0.025(4) 0.018(3) 0.016(3) 0.009(4)
C15 0.044(5) 0.055(5) 0.036(4) 0.021(4) 0.020(4) 0.021(4)
C16 0.047(5) 0.050(5) 0.041(4) 0.025(4) 0.018(4) 0.019(4)
C17 0.042(4) 0.040(4) 0.036(4) 0.021(3) 0.015(3) 0.011(3)
C19 0.108(10) 0.108(10) 0.115(10) 0.003(9) 0.015(9) 0.010(9)

loop_
_atom_type_symbol
_atom_type_description
_atom_type_scat_dispersion_real
_atom_type_scat_dispersion_imag
_atom_type_scat_source
C C 0.0181 0.0091 'International Tables Vol C Tables 4.2.6.8 and 6.1.1.4'
H H 0.0000 0.0000 'International Tables Vol C Tables 4.2.6.8 and 6.1.1.4'
N N 0.0311 0.0180 'International Tables Vol C Tables 4.2.6.8 and 6.1.1.4'
O O 0.0492 0.0322 'International Tables Vol C Tables 4.2.6.8 and 6.1.1.4'
Dy Dy -9.8046 9.8477 'International Tables Vol C Tables 4.2.6.8 and 6.1.1.4'

loop_
_geom_angle_atom_site_label_1
_geom_angle_atom_site_label_2
_geom_angle_atom_site_label_3
_geom_angle
_geom_angle_site_symmetry_1
_geom_angle_site_symmetry_3
O8 Dy1 O2 77.0(2) . 2_666
O8 Dy1 O3 146.1(2) . 2_766
O2 Dy1 O3 81.0(2) 2_666 2_766
O8 Dy1 O1 84.6(2) . .
O2 Dy1 O1 114.8(2) 2_666 .
O3 Dy1 O1 81.7(2) 2_766 .
O8 Dy1 O5 75.3(2) . .
O2 Dy1 O5 150.0(2) 2_666 .
O3 Dy1 O5 129.0(2) 2_766 .
O1 Dy1 O5 73.7(2) . .
O8 Dy1 O7 75.2(2) . .
O2 Dy1 O7 83.0(2) 2_666 .
O3 Dy1 O7 127.2(2) 2_766 .
O1 Dy1 O7 149.4(2) . .
O5 Dy1 O7 79.1(2) . .
O8 Dy1 O6 128.4(2) . .
O2 Dy1 O6 154.1(2) 2_666 .
O3 Dy1 O6 78.2(2) 2_766 .
O1 Dy1 O6 77.3(2) . .
O5 Dy1 O6 53.3(2) . .
O7 Dy1 O6 97.4(2) . .
O8 Dy1 O4 144.3(2) . 2_766
O2 Dy1 O4 81.6(2) 2_666 2_766
O3 Dy1 O4 53.9(2) 2_766 2_766
O1 Dy1 O4 130.6(2) . 2_766
O5 Dy1 O4 115.7(2) . 2_766
O7 Dy1 O4 74.1(2) . 2_766
O6 Dy1 O4 73.6(2) . 2_766
O8 Dy1 O2 73.5(2) . .
O2 Dy1 O2 64.0(2) 2_666 .
O3 Dy1 O2 73.8(2) 2_766 .
O1 Dy1 O2 50.87(19) . .
O5 Dy1 O2 117.6(2) . .
O7 Dy1 O2 138.5(2) . .
O6 Dy1 O2 123.4(2) . .
O4 Dy1 O2 121.2(2) 2_766 .
O8 Dy1 C17 157.8(2) . 2_766
O2 Dy1 C17 80.9(2) 2_666 2_766
O3 Dy1 C17 27.2(2) 2_766 2_766
O1 Dy1 C17 106.5(3) . 2_766
O5 Dy1 C17 125.9(2) . 2_766
O7 Dy1 C17 100.5(3) . 2_766
O6 Dy1 C17 73.5(2) . 2_766
O4 Dy1 C17 26.7(3) 2_766 2_766
O2 Dy1 C17 98.3(2) . 2_766
O8 Dy1 C13 101.5(3) . .
O2 Dy1 C13 173.4(3) 2_666 .
O3 Dy1 C13 103.0(3) 2_766 .
O1 Dy1 C13 71.1(2) . .
O5 Dy1 C13 26.7(3) . .
O7 Dy1 C13 90.5(3) . .
O6 Dy1 C13 26.9(2) . .
O4 Dy1 C13 96.5(2) 2_766 .
O2 Dy1 C13 122.0(2) . .
C17 Dy1 C13 100.3(3) 2_766 .
O8 Dy1 C1 76.8(2) . .
O2 Dy1 C1 89.7(2) 2_666 .
O3 Dy1 C1 77.7(2) 2_766 .
O1 Dy1 C1 25.2(2) . .
O5 Dy1 C1 95.0(2) . .
O7 Dy1 C1 152.0(2) . .
O6 Dy1 C1 100.8(2) . .
O4 Dy1 C1 131.6(2) 2_766 .
O2 Dy1 C1 25.7(2) . .
C17 Dy1 C1 105.0(3) 2_766 .
C13 Dy1 C1 96.2(2) . .
C1 O1 Dy1 101.5(5) . .
C1 O2 Dy1 154.6(6) . 2_666
C1 O2 Dy1 89.2(5) . .
Dy1 O2 Dy1 116.0(2) 2_666 .
C17 O3 Dy1 94.6(5) . 2_766
C17 O4 Dy1 91.1(6) . 2_766
C13 O5 Dy1 94.3(5) . .
C13 O6 Dy1 93.3(5) . .
C19 O7 Dy1 131.4(10) . .
O2 C1 O1 118.2(8) . .
O2 C1 C2 120.8(8) . .
O1 C1 C2 120.3(8) . .
O2 C1 Dy1 65.1(5) . .
O1 C1 Dy1 53.3(5) . .
C2 C1 Dy1 166.2(6) . .
C7 C2 C3 118.8(9) . .
C7 C2 C1 117.6(9) . .
C3 C2 C1 123.5(8) . .
C4 C3 C2 119.0(9) . .
C4 C3 C17 120.1(10) . .
C2 C3 C17 120.8(9) . .
C5 C4 C3 121.3(11) . .
C4 C5 C6 118.8(11) . .
C4 C5 O9 124.9(13) . .
C6 C5 O9 115.8(12) . .
O9' C6 C7 125.8(13) . .
O9' C6 C5 113.3(12) . .
C7 C6 C5 120.7(10) . .
C6 C7 C2 121.3(11) . .
C8 O9 C5 123.8(14) . .
C9 C8 C12 120.3(7) . .
C9 C8 O9 116.8(12) . .
C12 C8 O9 122.9(12) . .
C8 C9 N1 120.0(7) . .
C10 N1 C9 119.7(7) . .
N1 C10 C11 120.4(7) . .
C10 C11 C12 119.9(7) . .
C8 C12 C11 119.7(7) . .
C9' N1' C10' 118(2) . .
C9' C8' O9' 118(2) . .
C9' C8' C12' 120(2) . .
O9' C8' C12' 122(2) . .
N1' C9' C8' 124(2) . .
C8' C12' C11' 117(2) . .
C6 O9' C8' 123.1(17) . .
C10' C11' C12' 114(2) . .
N1' C10' C11' 127(2) . .
O5 C13 O6 118.1(8) . .
O5 C13 C14 119.9(9) . .
O6 C13 C14 122.0(8) . .
O5 C13 Dy1 59.0(4) . .
O6 C13 Dy1 59.9(4) . .
C14 C13 Dy1 172.1(7) . .
C15 C14 C16 120.3(8) . 2_765
C15 C14 C13 119.5(9) . .
C16 C14 C13 120.2(9) 2_765 .
C14 C15 C16 120.7(9) . .
C15 C16 C14 119.0(9) . 2_765
O4 C17 O3 120.3(9) . .
O4 C17 C3 120.2(9) . .
O3 C17 C3 119.4(9) . .
O4 C17 Dy1 62.2(5) . 2_766
O3 C17 Dy1 58.2(5) . 2_766
C3 C17 Dy1 175.7(7) . 2_766
O7 C19 C18 141.5(19) . .

loop_
_geom_bond_atom_site_label_1
_geom_bond_atom_site_label_2
_geom_bond_distance
_geom_bond_site_symmetry_2
C18 C19 1.529(9) .
Dy1 O8 2.337(6) .
Dy1 O2 2.344(6) 2_666
Dy1 O3 2.376(6) 2_766
Dy1 O1 2.400(7) .
Dy1 O5 2.430(6) .
Dy1 O7 2.432(7) .
Dy1 O6 2.449(6) .
Dy1 O4 2.467(7) 2_766
Dy1 O2 2.660(6) .
Dy1 C17 2.788(9) 2_766
Dy1 C13 2.827(8) .
Dy1 C1 2.933(9) .
O1 C1 1.275(10) .
O2 C1 1.273(10) .
O2 Dy1 2.344(6) 2_666
O3 C17 1.280(11) .
O3 Dy1 2.376(6) 2_766
O4 C17 1.254(12) .
O4 Dy1 2.467(7) 2_766
O5 C13 1.273(11) .
O6 C13 1.279(11) .
O7 C19 1.408(8) .
C1 C2 1.458(13) .
C2 C7 1.381(13) .
C2 C3 1.406(14) .
C3 C4 1.397(14) .
C3 C17 1.481(13) .
C4 C5 1.376(16) .
C5 C6 1.386(16) .
C5 O9 1.408(17) .
C6 O9' 1.292(18) .
C6 C7 1.369(15) .
O9 C8 1.387(18) .
C8 C9 1.369(8) .
C8 C12 1.370(8) .
C9 N1 1.372(8) .
N1 C10 1.369(8) .
C10 C11 1.370(8) .
C11 C12 1.373(8) .
N1' C9' 1.24(3) .
N1' C10' 1.34(3) .
C8' C9' 1.37(3) .
C8' O9' 1.38(3) .
C8' C12' 1.39(3) .
C12' C11' 1.46(3) .
C11' C10' 1.37(4) .
C13 C14 1.481(11) .
C14 C15 1.360(13) .
C14 C16 1.398(14) 2_765
C15 C16 1.397(13) .
C16 C14 1.398(14) 2_765
C17 Dy1 2.788(9) 2_766
